data_1518749
loop_
_publ_author_name
'Dossing, Anders'
'Larsen, Sine'
'van Lelieveld, Alexander'
'Bruun, Rikke Mattsson'

_publ_section_title
;
 Preparation and Crystal Structure of
 Tetrakis(mu-1,8-naphthyridine)dimolybdenum(II) Tetrafluoroborate.
;
_journal_name_full 'Acta Chemica Scandinavica'
_journal_page_first 230
_journal_page_last 234
_journal_volume 53
_journal_year 1999
_chemical_formula_sum 'C42 H39 B4 F16 Mo2 N13'
_chemical_formula_weight 1264.98
_space_group_IT_number 14
_symmetry_cell_setting monoclinic
_symmetry_Int_Tables_number 14
_symmetry_space_group_name_Hall '-P 2yn'
_symmetry_space_group_name_H-M 'P 1 21/n 1'
_cell_angle_alpha 90
_cell_angle_beta 102.551(11)
_cell_angle_gamma 90
_cell_formula_units_Z 2
_cell_length_a 11.6494(16)
_cell_length_b 11.852(2)
_cell_length_c 18.574(2)
_cell_volume 2503.2(6)
_diffrn_ambient_temperature 122.4
_diffrn_radiation_probe x-ray
_diffrn_radiation_type CuK\a
_diffrn_radiation_wavelength 1.54184
_exptl_absorpt_coefficient_mu 5.064
_exptl_crystal_density_diffrn 1.678
_refine_ls_number_reflns 5952
_refine_ls_R_factor_gt 0.0774
_refine_ls_wR_factor_gt 0.1927
_cod_data_source_file Acta-Chem-Scand-1999-53-230-234.cif
_cod_data_source_block C42H39
_cod_original_sg_symbol_H-M 'P 21/n'
_cod_database_code 1518749

loop_
_symmetry_equiv_pos_site_id
_symmetry_equiv_pos_as_xyz
1 x,y,z
2 1/2-x,1/2+y,1/2-z
3 -x,-y,-z
4 1/2+x,1/2-y,1/2+z

loop_
_atom_site_label
_atom_site_type_symbol
_atom_site_thermal_displace_type
_atom_site_fract_x
_atom_site_fract_y
_atom_site_fract_z
_atom_site_occupancy
_atom_site_U_iso_or_equiv
Mo Mo Uiso 0.50665(3) 0.02055(4) 0.94597(2) 1.000 0.0204(2)
N1 N Uiso 0.5656(4) -0.1522(4) 0.9269(2) 1.000 0.0231(9)
N2 N Uiso 0.3178(4) -0.0116(4) 0.9029(3) 1.000 0.0232(9)
N3 N Uiso 0.5393(4) -0.1970(4) 1.0434(3) 1.000 0.0241(9)
N4 N Uiso 0.3079(4) -0.0665(4) 1.0205(3) 1.000 0.0265(10)
C11 C Uiso 0.6018(5) -0.1815(5) 0.8659(3) 1.000 0.0291(12)
C12 C Uiso 0.5711(4) -0.2329(5) 0.9807(3) 1.000 0.0229(10)
C13 C Uiso 0.6430(5) -0.2899(5) 0.8545(3) 1.000 0.0320(13)
C14 C Uiso 0.6105(5) -0.3430(5) 0.9725(3) 1.000 0.0280(12)
C15 C Uiso 0.6460(5) -0.3708(5) 0.9063(3) 1.000 0.0312(12)
C21 C Uiso 0.2631(5) 0.0090(5) 0.8333(3) 1.000 0.0269(11)
C22 C Uiso 0.2500(4) -0.0517(5) 0.9497(3) 1.000 0.0214(10)
C23 C Uiso 0.1408(5) -0.0047(5) 0.8065(3) 1.000 0.0297(12)
C24 C Uiso 0.1284(5) -0.0719(5) 0.9257(3) 1.000 0.0277(12)
C25 C Uiso 0.0739(5) -0.0467(5) 0.8523(4) 1.000 0.0327(13)
C31 C Uiso 0.5436(5) -0.2719(5) 1.0979(3) 1.000 0.0290(12)
C33 C Uiso 0.5799(6) -0.3838(5) 1.0930(4) 1.000 0.0384(14)
C35 C Uiso 0.6136(6) -0.4193(5) 1.0309(4) 1.000 0.0362(14)
C41 C Uiso 0.2482(5) -0.1103(6) 1.0682(4) 1.000 0.0348(14)
C43 C Uiso 0.1277(5) -0.1358(6) 1.0475(4) 1.000 0.0415(16)
C45 C Uiso 0.0686(5) -0.1160(6) 0.9781(4) 1.000 0.0374(14)
F11 F Uiso 0.1975(5) 0.5601(6) 0.1656(5) 1.000 0.106(3)
F12 F Uiso 0.2314(5) 0.7379(4) 0.2039(3) 1.000 0.0634(13)
F13 F Uiso 0.2885(5) 0.5970(5) 0.2850(3) 1.000 0.0743(17)
F14 F Uiso 0.3832(4) 0.6258(5) 0.1932(3) 1.000 0.0670(14)
B1 B Uiso 0.2747(6) 0.6281(7) 0.2120(5) 1.000 0.0395(17)
F21 F Uiso 0.7741(4) 0.4361(4) 0.1648(2) 1.000 0.0485(10)
F22 F Uiso 0.7187(6) 0.2902(5) 0.0852(4) 1.000 0.089(2)
F23 F Uiso 0.7914(5) 0.2596(4) 0.2067(4) 1.000 0.0827(19)
F24 F Uiso 0.6123(4) 0.3383(6) 0.1671(4) 1.000 0.090(2)
B2 B Uiso 0.7257(7) 0.3295(7) 0.1560(6) 1.000 0.050(2)
N5 N Uiso 0.4792(4) 0.9370(5) 0.1954(3) 1.000 0.0336(11)
C51 C Uiso 0.4710(5) 0.8995(5) 0.2517(4) 1.000 0.0316(12)
C52 C Uiso 0.4610(6) 0.8536(6) 0.3223(4) 1.000 0.0425(15)
N6 N Uiso 0.8412(5) 0.7947(5) 0.0496(4) 1.000 0.0439(14)
C61 C Uiso 0.8695(5) 0.7453(6) 0.1029(4) 1.000 0.0391(15)
C62 C Uiso 0.9071(7) 0.6801(8) 0.1699(5) 1.000 0.062(2)
C30 C Uiso 0.0000(8) 0.5000(15) 0.0000(7) 1.000 0.048(6)
C40 C Uiso -0.1021(8) 0.4955(15) 0.0070(8) 1.000 0.026(4)

loop_
_atom_type_symbol
_atom_type_description
_atom_type_scat_dispersion_real
_atom_type_scat_dispersion_imag
_atom_type_scat_source
C C 0.0181 0.0091 ' International Tables Vol C Tables 4.2.6.8 and 6.1.1.4'
B B 0.0090 0.0039 ' International Tables Vol C Tables 4.2.6.8 and 6.1.1.4'
F F 0.0727 0.0534 ' International Tables Vol C Tables 4.2.6.8 and 6.1.1.4'
Mo Mo -0.0483 2.7339 ' International Tables Vol C Tables 4.2.6.8 and 6.1.1.4'
N N 0.0311 0.0180 ' International Tables Vol C Tables 4.2.6.8 and 6.1.1.4'

loop_
_geom_angle_atom_site_label_1
_geom_angle_atom_site_label_2
_geom_angle_atom_site_label_3
_geom_angle
_geom_angle_site_symmetry_1
_geom_angle_site_symmetry_3
_geom_angle_publ_flag
N1 Mo N2 95.85(17) . . yes
Mo Mo N1 91.62(10) 3_657 . yes
N1 Mo N3 173.68(18) . 3_657 yes
N1 Mo N4 87.37(17) . 3_657 yes
Mo Mo N2 91.81(14) 3_657 . yes
N2 Mo N3 87.33(18) . 3_657 yes
N2 Mo N4 173.81(19) . 3_657 yes
Mo Mo N3 93.75(14) 3_657 3_657 yes
Mo Mo N4 93.39(14) 3_657 3_657 yes
N3 Mo N4 88.97(18) 3_657 3_657 yes
Mo N1 C11 122.8(4) . . yes
Mo N1 C12 119.6(3) . . yes
C11 N1 C12 117.5(5) . . yes
Mo N2 C21 123.3(4) . . yes
Mo N2 C22 119.6(4) . . yes
C21 N2 C22 117.1(5) . . yes
C12 N3 C31 117.8(5) . . yes
Mo N3 C12 119.6(4) 3_657 . yes
Mo N3 C31 122.5(4) 3_657 . yes
C22 N4 C41 118.1(5) . . yes
Mo N4 C22 119.9(4) 3_657 . yes
Mo N4 C41 122.0(4) 3_657 . yes
N1 C11 C13 123.1(5) . . yes
N1 C12 N3 115.2(5) . . yes
N1 C12 C14 122.2(5) . . yes
N3 C12 C14 122.6(5) . . yes
C11 C13 C15 119.9(5) . . no
C12 C14 C15 118.3(5) . . no
C12 C14 C35 117.9(5) . . no
C15 C14 C35 123.8(6) . . no
C13 C15 C14 119.0(5) . . no
N2 C21 C23 123.6(5) . . yes
N2 C22 N4 115.1(5) . . yes
N2 C22 C24 122.2(5) . . yes
N4 C22 C24 122.7(5) . . yes
C21 C23 C25 119.4(5) . . no
C22 C24 C25 118.8(5) . . no
C22 C24 C45 117.2(5) . . no
C25 C24 C45 124.1(6) . . no
C23 C25 C24 118.9(6) . . no
N3 C31 C33 122.7(5) . . yes
C31 C33 C35 119.6(6) . . no
C14 C35 C33 119.4(6) . . no
N4 C41 C43 122.1(6) . . yes
C41 C43 C45 119.9(6) . . no
C24 C45 C43 119.9(6) . . no
N5 C51 C52 179.5(6) . . yes
N6 C61 C62 178.5(8) . . yes
C40 C30 C40 180.00 . 3_565 no
F11 B1 F13 112.5(7) . . yes
F12 B1 F14 108.7(6) . . yes
F11 B1 F14 110.0(7) . . yes
F12 B1 F13 108.5(7) . . yes
F11 B1 F12 108.1(7) . . yes
F13 B1 F14 109.0(6) . . yes
F21 B2 F24 107.0(7) . . yes
F22 B2 F24 107.9(8) . . yes
F23 B2 F24 110.8(8) . . yes
F22 B2 F23 111.2(7) . . yes
F21 B2 F22 111.1(7) . . yes
F21 B2 F23 108.8(7) . . yes

loop_
_geom_bond_atom_site_label_1
_geom_bond_atom_site_label_2
_geom_bond_distance
_geom_bond_site_symmetry_2
_geom_bond_publ_flag
Mo N1 2.212(5) . yes
Mo N2 2.205(5) . yes
Mo Mo 2.1036(6) 3_657 yes
Mo N3 2.178(5) 3_657 yes
Mo N4 2.183(5) 3_657 yes
F11 B1 1.365(11) . yes
F12 B1 1.392(10) . yes
F13 B1 1.380(11) . yes
F14 B1 1.383(9) . yes
F21 B2 1.379(10) . yes
F22 B2 1.381(13) . yes
F23 B2 1.359(11) . yes
F24 B2 1.385(10) . yes
N1 C12 1.375(7) . yes
N1 C11 1.338(7) . yes
N2 C21 1.334(8) . yes
N2 C22 1.380(7) . yes
N3 C31 1.339(8) . yes
N3 C12 1.365(8) . yes
N4 C22 1.353(8) . yes
N4 C41 1.344(8) . yes
N5 C51 1.159(9) . yes
N6 C61 1.136(10) . yes
C11 C13 1.404(8) . no
C12 C14 1.403(8) . no
C13 C15 1.353(8) . no
C14 C35 1.407(9) . no
C14 C15 1.419(8) . no
C21 C23 1.413(8) . no
C22 C24 1.410(8) . no
C23 C25 1.366(9) . no
C24 C45 1.414(9) . no
C24 C25 1.405(9) . no
C31 C33 1.401(8) . no
C33 C35 1.363(10) . no
C41 C43 1.405(9) . no
C43 C45 1.344(10) . no
C51 C52 1.448(10) . no
C61 C62 1.449(12) . no
C30 C40 1.225(14) . no
C30 C40 1.225(14) 3_565 no

loop_
_geom_torsion_atom_site_label_1
_geom_torsion_atom_site_label_2
_geom_torsion_atom_site_label_3
_geom_torsion_atom_site_label_4
_geom_torsion
_geom_torsion_site_symmetry_1
_geom_torsion_site_symmetry_3
_geom_torsion_site_symmetry_4
_geom_torsion_publ_flag
N2 Mo N1 C11 94.5(5) . . . no
N2 Mo N1 C12 -88.6(4) . . . no
Mo Mo N1 C11 -173.5(4) 3_657 . . no
Mo Mo N1 C12 3.4(4) 3_657 . . no
N4 Mo N1 C11 -80.2(5) 3_657 . . no
N4 Mo N1 C12 96.7(4) 3_657 . . no
N1 Mo N2 C21 -94.0(5) . . . no
N1 Mo N2 C22 88.1(4) . . . no
Mo Mo N2 C21 174.2(4) 3_657 . . no
Mo Mo N2 C22 -3.7(4) 3_657 . . no
N3 Mo N2 C21 80.5(5) 3_657 . . no
N3 Mo N2 C22 -97.3(4) 3_657 . . no
N1 Mo Mo N3 -3.34(18) . 3_657 . no
N1 Mo Mo N4 -92.54(17) . 3_657 . no
N1 Mo Mo N1 -180.00(17) . 3_657 3_657 no
N1 Mo Mo N2 84.09(17) . 3_657 3_657 no
N2 Mo Mo N3 92.56(18) . 3_657 . no
N2 Mo Mo N4 3.37(18) . 3_657 . no
N2 Mo Mo N1 -84.09(17) . 3_657 3_657 no
N2 Mo Mo N2 -179.98(18) . 3_657 3_657 no
N3 Mo Mo N3 180.0(3) 3_657 3_657 . no
N3 Mo Mo N4 90.81(18) 3_657 3_657 . no
N4 Mo Mo N3 -90.81(18) 3_657 3_657 . no
N4 Mo Mo N4 -180.00(18) 3_657 3_657 . no
N2 Mo N3 C12 86.8(4) . 3_657 3_657 no
N2 Mo N3 C31 -89.7(5) . 3_657 3_657 no
N1 Mo N4 C22 -86.8(4) . 3_657 3_657 no
N1 Mo N4 C41 93.6(5) . 3_657 3_657 no
Mo N1 C11 C13 177.8(4) . . . no
C12 N1 C11 C13 0.8(8) . . . no
Mo N1 C12 N3 -0.5(6) . . . no
Mo N1 C12 C14 -178.4(4) . . . no
C11 N1 C12 N3 176.6(5) . . . no
C11 N1 C12 C14 -1.3(8) . . . no
Mo N2 C21 C23 -175.9(4) . . . no
C22 N2 C21 C23 2.1(8) . . . no
Mo N2 C22 N4 0.9(7) . . . no
Mo N2 C22 C24 178.8(4) . . . no
C21 N2 C22 N4 -177.1(5) . . . no
C21 N2 C22 C24 0.8(8) . . . no
C31 N3 C12 N1 -179.6(5) . . . no
C31 N3 C12 C14 -1.8(8) . . . no
Mo N3 C12 N1 -3.0(6) 3_657 . . no
Mo N3 C12 C14 174.9(4) 3_657 . . no
C12 N3 C31 C33 0.5(9) . . . no
Mo N3 C31 C33 -176.1(5) 3_657 . . no
C41 N4 C22 N2 -177.0(5) . . . no
C41 N4 C22 C24 5.1(9) . . . no
Mo N4 C22 N2 2.6(7) 3_657 . . no
Mo N4 C22 C24 -175.3(4) 3_657 . . no
C22 N4 C41 C43 -3.0(9) . . . no
Mo N4 C41 C43 177.4(5) 3_657 . . no
N1 C11 C13 C15 0.8(9) . . . no
N1 C12 C14 C15 0.2(8) . . . no
N1 C12 C14 C35 179.6(5) . . . no
N3 C12 C14 C15 -177.5(5) . . . no
N3 C12 C14 C35 1.9(8) . . . no
C11 C13 C15 C14 -1.9(9) . . . no
C12 C14 C15 C13 1.4(8) . . . no
C35 C14 C15 C13 -177.9(6) . . . no
C12 C14 C35 C33 -0.7(9) . . . no
C15 C14 C35 C33 178.6(6) . . . no
N2 C21 C23 C25 -3.5(9) . . . no
N2 C22 C24 C25 -2.2(9) . . . no
N2 C22 C24 C45 178.3(6) . . . no
N4 C22 C24 C25 175.6(5) . . . no
N4 C22 C24 C45 -4.0(9) . . . no
C21 C23 C25 C24 1.9(9) . . . no
C22 C24 C25 C23 0.7(9) . . . no
C45 C24 C25 C23 -179.8(6) . . . no
C22 C24 C45 C43 0.6(9) . . . no
C25 C24 C45 C43 -178.9(6) . . . no
N3 C31 C33 C35 0.6(10) . . . no
C31 C33 C35 C14 -0.5(10) . . . no
N4 C41 C43 C45 -0.2(11) . . . no
C41 C43 C45 C24 1.4(10) . . . no
